data_9008014
loop_
_publ_author_name
'Ketelaar, J. A. A.'

_publ_section_title
;
 Die kristallstruktur des nickelbromids und -jodids
;
_journal_name_full 'Zeitschrift fur Kristallographie'
_journal_page_first 26
_journal_page_last 34
_journal_volume 88
_journal_year 1934
_chemical_formula_structural NiI2
_chemical_formula_sum 'I2 Ni'
_space_group_IT_number 166
_symmetry_space_group_name_Hall '-R 3 2"'
_symmetry_space_group_name_H-M 'R -3 m :H'
_cell_angle_alpha 90
_cell_angle_beta 90
_cell_angle_gamma 120
_cell_length_a 3.903
_cell_length_b 3.903
_cell_length_c 19.67
_cell_formula_units_Z 3
_cell_volume 259.497
_database_code_amcsd 0010515
_exptl_crystal_density_diffrn 5.999
_cod_original_sg_symbol_H-M 'R -3 m'
_cod_original_formula_sum 'Ni I2'
_cod_database_code 9008014
_amcsd_formula_title NiI2

loop_
_space_group_symop_operation_xyz
x,y,z
2/3+x,1/3+y,1/3+z
1/3+x,2/3+y,2/3+z
x,x-y,z
2/3+x,1/3+x-y,1/3+z
1/3+x,2/3+x-y,2/3+z
y,x,-z
2/3+y,1/3+x,1/3-z
1/3+y,2/3+x,2/3-z
-x+y,y,z
2/3-x+y,1/3+y,1/3+z
1/3-x+y,2/3+y,2/3+z
-x,-x+y,-z
2/3-x,1/3-x+y,1/3-z
1/3-x,2/3-x+y,2/3-z
-y,-x,z
2/3-y,1/3-x,1/3+z
1/3-y,2/3-x,2/3+z
x-y,-y,-z
2/3+x-y,1/3-y,1/3-z
1/3+x-y,2/3-y,2/3-z
y,-x+y,-z
2/3+y,1/3-x+y,1/3-z
1/3+y,2/3-x+y,2/3-z
-x+y,-x,z
2/3-x+y,1/3-x,1/3+z
1/3-x+y,2/3-x,2/3+z
-x,-y,-z
2/3-x,1/3-y,1/3-z
1/3-x,2/3-y,2/3-z
-y,x-y,z
2/3-y,1/3+x-y,1/3+z
1/3-y,2/3+x-y,2/3+z
x-y,x,-z
2/3+x-y,1/3+x,1/3-z
1/3+x-y,2/3+x,2/3-z

loop_
_atom_site_label
_atom_site_fract_x
_atom_site_fract_y
_atom_site_fract_z
Ni 0.00000 0.00000 0.00000
I 0.00000 0.00000 0.25000

loop_
_cod_related_entry_id
_cod_related_entry_database
_cod_related_entry_code
1 AMCSD 0010515
